data_1544007
loop_
_publ_author_name
'Yoo, Changho'
'Lee, Yunho'

_publ_section_title
;
 Carbon dioxide binding at a Ni/Fe center: synthesis and characterization
 of Ni(\h1-CO2-\kC) and Ni-\m-CO2-\kC:\k2O,O&#x2032;-Fe
;
_journal_issue 1
_journal_name_full 'Chem. Sci.'
_journal_page_first 600
_journal_paper_doi 10.1039/C6SC03450K
_journal_volume 8
_journal_year 2017
_chemical_formula_moiety 'C53 H80 Fe N2 Ni O2 P4'
_chemical_formula_sum 'C53 H80 Fe N2 Ni O2 P4'
_chemical_formula_weight 1015.63
_chemical_name_common (PNP)NiCOOFe(PNP)
_chemical_name_systematic
; 
 ? 
;
_chemical_properties_physical ', Air-sensitive,Moisture-sensitive,Heat-sensitive,Oxygen-sensitive'
_space_group_IT_number 14
_symmetry_cell_setting monoclinic
_symmetry_space_group_name_Hall '-P 2yn'
_symmetry_space_group_name_H-M 'P 1 21/n 1'
_atom_sites_solution_hydrogens geom
_atom_sites_solution_primary direct
_atom_sites_solution_secondary difmap
_audit_creation_method SHELXL-97
_audit_update_record
;
2016-08-01 deposited with the CCDC.
2016-08-30 downloaded from the CCDC.
;
_cell_angle_alpha 90.00
_cell_angle_beta 100.0875(17)
_cell_angle_gamma 90.00
_cell_formula_units_Z 4
_cell_length_a 10.1896(5)
_cell_length_b 26.2310(13)
_cell_length_c 20.6309(10)
_cell_measurement_reflns_used 381303
_cell_measurement_temperature 120(2)
_cell_measurement_theta_max 33.80
_cell_measurement_theta_min 2.87
_cell_volume 5429.1(5)
_computing_cell_refinement 'Bruker SMART'
_computing_data_collection 'Bruker SMART'
_computing_data_reduction 'Bruker SAINT'
_computing_molecular_graphics 'Bruker SHELXTL'
_computing_publication_material 'Bruker SHELXTL'
_computing_structure_refinement 'SHELXL-97 (Sheldrick, 2008)'
_computing_structure_solution 'SHELXS-97 (Sheldrick, 2008)'
_diffrn_ambient_temperature 120(2)
_diffrn_measured_fraction_theta_full 0.977
_diffrn_measured_fraction_theta_max 0.977
_diffrn_measurement_device_type 'Photon 100 CMOS detector'
_diffrn_measurement_method 'phi and omega scans'
_diffrn_radiation_monochromator graphite
_diffrn_radiation_source 'fine-focus sealed tube'
_diffrn_radiation_type MoK\a
_diffrn_radiation_wavelength 0.71073
_diffrn_reflns_av_R_equivalents 0.0895
_diffrn_reflns_av_sigmaI/netI 0.0736
_diffrn_reflns_limit_h_max 15
_diffrn_reflns_limit_h_min -15
_diffrn_reflns_limit_k_max 41
_diffrn_reflns_limit_k_min -40
_diffrn_reflns_limit_l_max 32
_diffrn_reflns_limit_l_min -32
_diffrn_reflns_number 381303
_diffrn_reflns_theta_full 33.80
_diffrn_reflns_theta_max 33.80
_diffrn_reflns_theta_min 2.87
_exptl_absorpt_coefficient_mu 0.771
_exptl_absorpt_correction_T_max 0.9480
_exptl_absorpt_correction_T_min 0.7635
_exptl_absorpt_correction_type multi-scan
_exptl_absorpt_process_details SADABS
_exptl_crystal_colour yellow
_exptl_crystal_density_diffrn 1.243
_exptl_crystal_density_method 'not measured'
_exptl_crystal_description platy
_exptl_crystal_F_000 2168
_exptl_crystal_size_max 0.37
_exptl_crystal_size_mid 0.28
_exptl_crystal_size_min 0.07
_refine_diff_density_max 0.678
_refine_diff_density_min -0.420
_refine_diff_density_rms 0.087
_refine_ls_extinction_method none
_refine_ls_goodness_of_fit_ref 1.307
_refine_ls_hydrogen_treatment mixed
_refine_ls_matrix_type full
_refine_ls_number_parameters 588
_refine_ls_number_reflns 21291
_refine_ls_number_restraints 0
_refine_ls_restrained_S_all 1.307
_refine_ls_R_factor_all 0.1049
_refine_ls_R_factor_gt 0.0527
_refine_ls_shift/su_max 0.004
_refine_ls_shift/su_mean 0.000
_refine_ls_structure_factor_coef Fsqd
_refine_ls_weighting_details 'calc w=1/[\s^2^(Fo^2^)+(0.0460P)^2^+0.0000P] where P=(Fo^2^+2Fc^2^)/3'
_refine_ls_weighting_scheme calc
_refine_ls_wR_factor_gt 0.1016
_refine_ls_wR_factor_ref 0.1093
_reflns_number_gt 14550
_reflns_number_total 21291
_reflns_threshold_expression >2sigma(I)
_cod_data_source_file c6sc03450k2.cif
_cod_data_source_block n0426a-1
_cod_depositor_comments
;
The following automatic conversions were performed:

'_symmetry_cell_setting' value 'Monoclinic' changed to 'monoclinic'
according to
/usr/data/users/saulius/crontab/automatic-downloads/rss-feeds/RSC/lib/dictionaries/cif_core.dic
dictionary named 'cif_core.dic' version 2.4.2 from 2011-04-26.

Automatic conversion script
Id: cif_fix_values 4268 2015-11-12 08:31:59Z antanas 

 Adding full bibliography for 1544006--1544007.cif.
;
_cod_original_sg_symbol_H-M P21/n
_cod_database_code 1544007

loop_
_symmetry_equiv_pos_as_xyz
'x, y, z'
'-x+1/2, y+1/2, -z+1/2'
'-x, -y, -z'
'x-1/2, -y-1/2, z-1/2'

loop_
_atom_site_label
_atom_site_type_symbol
_atom_site_fract_x
_atom_site_fract_y
_atom_site_fract_z
_atom_site_U_iso_or_equiv
_atom_site_adp_type
_atom_site_occupancy
_atom_site_symmetry_multiplicity
_atom_site_calc_flag
_atom_site_refinement_flags
Ni1 Ni 0.098774(17) 0.321139(6) 0.819941(8) 0.01395(5) Uani 1 1 d .
Fe1 Fe 0.28674(2) 0.172069(7) 0.812346(10) 0.01709(5) Uani 1 1 d .
P2 P -0.09608(3) 0.296953(13) 0.771448(17) 0.01401(7) Uani 1 1 d .
P1 P 0.27541(3) 0.353033(14) 0.879426(17) 0.01544(8) Uani 1 1 d .
P3 P 0.27477(4) 0.106337(14) 0.903490(19) 0.01958(8) Uani 1 1 d .
P4 P 0.31326(4) 0.146278(16) 0.70186(2) 0.02372(9) Uani 1 1 d .
N1 N 0.02275(11) 0.38868(4) 0.81896(6) 0.0171(2) Uani 1 1 d .
N2 N 0.47638(11) 0.14890(5) 0.83676(6) 0.0186(2) Uani 1 1 d .
O2 O 0.14979(11) 0.21806(4) 0.84714(5) 0.0250(2) Uani 1 1 d .
O1 O 0.26555(11) 0.25200(4) 0.77914(5) 0.0276(2) Uani 1 1 d .
C9 C -0.09114(13) 0.39977(5) 0.77286(7) 0.0170(3) Uani 1 1 d .
C3 C 0.21130(13) 0.41433(5) 0.89877(7) 0.0162(3) Uani 1 1 d .
C12 C -0.32297(14) 0.41414(6) 0.67471(7) 0.0216(3) Uani 1 1 d .
C10 C -0.16951(13) 0.35809(5) 0.74513(7) 0.0159(3) Uani 1 1 d .
C14 C -0.12880(14) 0.44832(5) 0.74729(7) 0.0218(3) Uani 1 1 d .
H14 H -0.0763 0.4771 0.7630 0.026 Uiso 1 1 calc R
C4 C 0.27636(14) 0.44788(5) 0.94653(7) 0.0181(3) Uani 1 1 d .
H4 H 0.3648 0.4404 0.9676 0.022 Uiso 1 1 calc R
C6 C 0.08385(15) 0.50020(5) 0.93339(7) 0.0202(3) Uani 1 1 d .
H6 H 0.0384 0.5293 0.9458 0.024 Uiso 1 1 calc R
C5 C 0.21542(15) 0.49173(5) 0.96404(7) 0.0186(3) Uani 1 1 d .
C11 C -0.28345(14) 0.36570(6) 0.69768(7) 0.0191(3) Uani 1 1 d .
H11 H -0.3353 0.3371 0.6806 0.023 Uiso 1 1 calc R
C7 C 0.01721(14) 0.46790(5) 0.88568(7) 0.0189(3) Uani 1 1 d .
H7 H -0.0725 0.4751 0.8664 0.023 Uiso 1 1 calc R
C2 C 0.08099(13) 0.42433(5) 0.86524(7) 0.0156(3) Uani 1 1 d .
C16 C 0.34749(15) 0.32550(6) 0.96026(7) 0.0231(3) Uani 1 1 d .
H16 H 0.4078 0.3515 0.9853 0.028 Uiso 1 1 calc R
C8 C 0.28758(17) 0.52860(6) 1.01387(7) 0.0268(3) Uani 1 1 d .
H8A H 0.3592 0.5107 1.0430 0.040 Uiso 1 1 calc R
H8B H 0.2248 0.5429 1.0400 0.040 Uiso 1 1 calc R
H8C H 0.3257 0.5562 0.9910 0.040 Uiso 1 1 calc R
C19 C 0.41464(14) 0.36315(6) 0.83480(7) 0.0228(3) Uani 1 1 d .
H19 H 0.4527 0.3289 0.8275 0.027 Uiso 1 1 calc R
C18 C 0.42973(17) 0.27751(7) 0.95365(8) 0.0311(4) Uani 1 1 d .
H18A H 0.4659 0.2642 0.9975 0.047 Uiso 1 1 calc R
H18B H 0.5032 0.2860 0.9306 0.047 Uiso 1 1 calc R
H18C H 0.3727 0.2516 0.9286 0.047 Uiso 1 1 calc R
C13 C -0.24101(15) 0.45480(6) 0.69962(8) 0.0240(3) Uani 1 1 d .
H13 H -0.2632 0.4881 0.6832 0.029 Uiso 1 1 calc R
C15 C -0.44792(15) 0.42309(6) 0.62441(8) 0.0284(4) Uani 1 1 d .
H15A H -0.4846 0.3903 0.6073 0.043 Uiso 1 1 calc R
H15B H -0.4261 0.4437 0.5882 0.043 Uiso 1 1 calc R
H15C H -0.5139 0.4411 0.6452 0.043 Uiso 1 1 calc R
C17 C 0.23385(18) 0.31497(7) 0.99809(8) 0.0342(4) Uani 1 1 d .
H17A H 0.1756 0.2884 0.9754 0.051 Uiso 1 1 calc R
H17B H 0.1822 0.3462 1.0003 0.051 Uiso 1 1 calc R
H17C H 0.2709 0.3035 1.0428 0.051 Uiso 1 1 calc R
C20 C 0.52782(16) 0.39589(7) 0.87046(9) 0.0345(4) Uani 1 1 d .
H20A H 0.5971 0.3992 0.8432 0.052 Uiso 1 1 calc R
H20B H 0.5657 0.3798 0.9125 0.052 Uiso 1 1 calc R
H20C H 0.4936 0.4298 0.8787 0.052 Uiso 1 1 calc R
C21 C 0.35869(18) 0.38518(9) 0.76762(8) 0.0411(5) Uani 1 1 d .
H21A H 0.3196 0.4187 0.7730 0.062 Uiso 1 1 calc R
H21B H 0.2899 0.3623 0.7445 0.062 Uiso 1 1 calc R
H21C H 0.4305 0.3887 0.7419 0.062 Uiso 1 1 calc R
C22 C -0.13090(14) 0.25624(5) 0.69808(7) 0.0198(3) Uani 1 1 d .
H22 H -0.2278 0.2595 0.6790 0.024 Uiso 1 1 calc R
C23 C -0.10183(17) 0.20031(6) 0.71367(9) 0.0352(4) Uani 1 1 d .
H23A H -0.1225 0.1802 0.6731 0.053 Uiso 1 1 calc R
H23B H -0.1569 0.1885 0.7452 0.053 Uiso 1 1 calc R
H23C H -0.0074 0.1962 0.7328 0.053 Uiso 1 1 calc R
C25 C -0.19079(15) 0.26879(7) 0.83060(8) 0.0274(4) Uani 1 1 d .
H25 H -0.1513 0.2346 0.8433 0.033 Uiso 1 1 calc R
C24 C -0.05111(18) 0.27575(7) 0.64709(8) 0.0332(4) Uani 1 1 d .
H24A H 0.0443 0.2742 0.6654 0.050 Uiso 1 1 calc R
H24B H -0.0764 0.3111 0.6357 0.050 Uiso 1 1 calc R
H24C H -0.0700 0.2545 0.6075 0.050 Uiso 1 1 calc R
C26 C -0.33821(16) 0.26072(7) 0.80181(9) 0.0337(4) Uani 1 1 d .
H26A H -0.3846 0.2476 0.8361 0.051 Uiso 1 1 calc R
H26B H -0.3464 0.2361 0.7656 0.051 Uiso 1 1 calc R
H26C H -0.3780 0.2932 0.7853 0.051 Uiso 1 1 calc R
C27 C -0.1731(2) 0.30147(9) 0.89298(9) 0.0482(5) Uani 1 1 d .
H27A H -0.2059 0.3360 0.8817 0.072 Uiso 1 1 calc R
H27B H -0.0784 0.3029 0.9127 0.072 Uiso 1 1 calc R
H27C H -0.2236 0.2864 0.9245 0.072 Uiso 1 1 calc R
C36 C 0.48635(14) 0.12715(5) 0.72349(7) 0.0198(3) Uani 1 1 d .
C35 C 0.54713(14) 0.12901(5) 0.79091(7) 0.0181(3) Uani 1 1 d .
C40 C 0.67620(14) 0.10721(6) 0.80659(8) 0.0236(3) Uani 1 1 d .
H40 H 0.7199 0.1064 0.8512 0.028 Uiso 1 1 calc R
C31 C 0.61177(16) 0.13723(6) 1.04265(8) 0.0282(4) Uani 1 1 d .
C28 C 0.52519(14) 0.14558(5) 0.90479(7) 0.0201(3) Uani 1 1 d .
C30 C 0.48479(15) 0.12238(6) 1.01385(7) 0.0238(3) Uani 1 1 d .
H30 H 0.4263 0.1093 1.0410 0.029 Uiso 1 1 calc R
C29 C 0.43957(14) 0.12601(5) 0.94581(7) 0.0191(3) Uani 1 1 d .
C43 C 0.15940(18) 0.16931(6) 0.98890(8) 0.0320(4) Uani 1 1 d .
H43A H 0.1290 0.1923 0.9518 0.048 Uiso 1 1 calc R
H43B H 0.2494 0.1791 1.0103 0.048 Uiso 1 1 calc R
H43C H 0.0986 0.1717 1.0207 0.048 Uiso 1 1 calc R
C42 C 0.16128(15) 0.11462(6) 0.96380(8) 0.0249(3) Uani 1 1 d .
H42 H 0.1914 0.0916 1.0022 0.030 Uiso 1 1 calc R
C39 C 0.74009(15) 0.08707(6) 0.75818(9) 0.0273(4) Uani 1 1 d .
H39 H 0.8267 0.0730 0.7708 0.033 Uiso 1 1 calc R
C38 C 0.68235(15) 0.08673(6) 0.69219(8) 0.0267(4) Uani 1 1 d .
C33 C 0.65128(15) 0.16324(6) 0.93493(8) 0.0260(3) Uani 1 1 d .
H33 H 0.7086 0.1785 0.9088 0.031 Uiso 1 1 calc R
C32 C 0.69297(16) 0.15859(6) 1.00230(8) 0.0289(4) Uani 1 1 d .
H32 H 0.7793 0.1703 1.0214 0.035 Uiso 1 1 calc R
C37 C 0.55493(15) 0.10645(6) 0.67675(8) 0.0256(3) Uani 1 1 d .
H37 H 0.5118 0.1059 0.6320 0.031 Uiso 1 1 calc R
C46 C 0.41643(19) 0.02266(6) 0.86845(10) 0.0404(5) Uani 1 1 d .
H46A H 0.4962 0.0295 0.9013 0.061 Uiso 1 1 calc R
H46B H 0.4183 0.0437 0.8294 0.061 Uiso 1 1 calc R
H46C H 0.4145 -0.0135 0.8561 0.061 Uiso 1 1 calc R
C41 C 0.75336(17) 0.06562(7) 0.63972(10) 0.0410(5) Uani 1 1 d .
H41A H 0.6877 0.0524 0.6032 0.061 Uiso 1 1 calc R
H41B H 0.8131 0.0380 0.6583 0.061 Uiso 1 1 calc R
H41C H 0.8055 0.0927 0.6236 0.061 Uiso 1 1 calc R
C34 C 0.66282(19) 0.12990(7) 1.11548(8) 0.0375(4) Uani 1 1 d .
H34A H 0.5892 0.1191 1.1372 0.056 Uiso 1 1 calc R
H34B H 0.6998 0.1621 1.1347 0.056 Uiso 1 1 calc R
H34C H 0.7325 0.1037 1.1217 0.056 Uiso 1 1 calc R
C45 C 0.29192(17) 0.03554(6) 0.89735(9) 0.0293(4) Uani 1 1 d .
H45 H 0.2131 0.0230 0.8655 0.035 Uiso 1 1 calc R
C47 C 0.2939(2) 0.00675(7) 0.96203(10) 0.0430(5) Uani 1 1 d .
H47A H 0.3145 -0.0292 0.9559 0.065 Uiso 1 1 calc R
H47B H 0.2064 0.0095 0.9753 0.065 Uiso 1 1 calc R
H47C H 0.3620 0.0215 0.9963 0.065 Uiso 1 1 calc R
C44 C 0.02139(17) 0.09816(8) 0.93018(10) 0.0405(4) Uani 1 1 d .
H44A H -0.0410 0.1021 0.9610 0.061 Uiso 1 1 calc R
H44B H 0.0234 0.0624 0.9168 0.061 Uiso 1 1 calc R
H44C H -0.0077 0.1195 0.8913 0.061 Uiso 1 1 calc R
C51 C 0.3054(2) 0.19781(8) 0.63903(8) 0.0401(5) Uani 1 1 d .
H51 H 0.2180 0.2155 0.6378 0.048 Uiso 1 1 calc R
C48 C 0.23243(16) 0.09075(7) 0.65627(9) 0.0368(4) Uani 1 1 d .
H48 H 0.2763 0.0844 0.6173 0.044 Uiso 1 1 calc R
C52 C 0.4133(2) 0.23767(7) 0.66039(9) 0.0436(5) Uani 1 1 d .
H52A H 0.5009 0.2229 0.6586 0.065 Uiso 1 1 calc R
H52B H 0.4101 0.2486 0.7055 0.065 Uiso 1 1 calc R
H52C H 0.3982 0.2671 0.6308 0.065 Uiso 1 1 calc R
C53 C 0.3099(3) 0.18089(10) 0.56802(10) 0.0738(9) Uani 1 1 d .
H53A H 0.2966 0.2106 0.5388 0.111 Uiso 1 1 calc R
H53B H 0.2392 0.1559 0.5539 0.111 Uiso 1 1 calc R
H53C H 0.3967 0.1654 0.5662 0.111 Uiso 1 1 calc R
C50 C 0.2472(2) 0.04317(8) 0.69914(11) 0.0507(6) Uani 1 1 d .
H50A H 0.2051 0.0489 0.7377 0.076 Uiso 1 1 calc R
H50B H 0.3420 0.0356 0.7135 0.076 Uiso 1 1 calc R
H50C H 0.2039 0.0143 0.6738 0.076 Uiso 1 1 calc R
C49 C 0.08507(19) 0.10263(11) 0.63168(12) 0.0767(9) Uani 1 1 d .
H49A H 0.0435 0.0741 0.6050 0.115 Uiso 1 1 calc R
H49B H 0.0774 0.1337 0.6049 0.115 Uiso 1 1 calc R
H49C H 0.0400 0.1077 0.6694 0.115 Uiso 1 1 calc R
C1 C 0.17822(14) 0.25777(5) 0.81546(7) 0.0177(3) Uani 1 1 d .

loop_
_atom_site_aniso_label
_atom_site_aniso_U_11
_atom_site_aniso_U_22
_atom_site_aniso_U_33
_atom_site_aniso_U_23
_atom_site_aniso_U_13
_atom_site_aniso_U_12
Ni1 0.01492(9) 0.01199(9) 0.01360(9) -0.00247(7) -0.00122(7) 0.00312(6)
Fe1 0.01666(10) 0.01560(10) 0.01761(11) -0.00335(8) -0.00087(8) 0.00568(8)
P2 0.01431(16) 0.01231(16) 0.01509(17) -0.00033(13) 0.00169(13) 0.00031(13)
P1 0.01564(17) 0.01690(17) 0.01227(17) -0.00299(13) -0.00170(13) 0.00309(13)
P3 0.01729(18) 0.01787(18) 0.0230(2) -0.00008(15) 0.00190(15) 0.00292(14)
P4 0.02072(19) 0.0280(2) 0.0205(2) -0.01090(16) -0.00171(15) 0.00660(16)
N1 0.0173(6) 0.0120(5) 0.0196(6) -0.0036(5) -0.0032(5) 0.0022(4)
N2 0.0163(6) 0.0203(6) 0.0185(6) 0.0016(5) 0.0009(5) 0.0037(5)
O2 0.0311(6) 0.0178(5) 0.0274(6) 0.0045(4) 0.0093(5) 0.0086(4)
O1 0.0343(6) 0.0204(5) 0.0318(6) -0.0015(5) 0.0162(5) 0.0069(5)
C9 0.0174(7) 0.0157(7) 0.0171(7) -0.0022(5) 0.0008(5) 0.0028(5)
C3 0.0181(7) 0.0151(7) 0.0149(7) -0.0023(5) 0.0018(5) 0.0003(5)
C12 0.0188(7) 0.0247(8) 0.0198(7) -0.0002(6) -0.0009(6) 0.0049(6)
C10 0.0157(6) 0.0149(6) 0.0166(7) 0.0000(5) 0.0013(5) 0.0025(5)
C14 0.0219(7) 0.0151(7) 0.0258(8) -0.0016(6) -0.0027(6) 0.0003(6)
C4 0.0193(7) 0.0199(7) 0.0144(7) -0.0016(5) 0.0004(5) -0.0027(5)
C6 0.0294(8) 0.0130(7) 0.0195(7) -0.0023(5) 0.0083(6) 0.0001(6)
C5 0.0277(8) 0.0154(7) 0.0131(7) -0.0015(5) 0.0043(6) -0.0054(6)
C11 0.0169(7) 0.0203(7) 0.0190(7) -0.0028(6) 0.0008(6) 0.0001(5)
C7 0.0177(7) 0.0165(7) 0.0222(7) -0.0020(6) 0.0024(6) 0.0016(5)
C2 0.0184(7) 0.0126(6) 0.0156(7) -0.0016(5) 0.0022(5) -0.0005(5)
C16 0.0266(8) 0.0254(8) 0.0140(7) -0.0012(6) -0.0053(6) 0.0060(6)
C8 0.0395(9) 0.0206(8) 0.0194(8) -0.0054(6) 0.0026(7) -0.0075(7)
C19 0.0181(7) 0.0294(8) 0.0202(7) -0.0051(6) 0.0015(6) 0.0000(6)
C18 0.0341(9) 0.0340(9) 0.0220(8) 0.0023(7) -0.0034(7) 0.0143(7)
C13 0.0283(8) 0.0167(7) 0.0253(8) 0.0025(6) 0.0003(6) 0.0063(6)
C15 0.0248(8) 0.0318(9) 0.0258(8) 0.0035(7) -0.0034(7) 0.0073(7)
C17 0.0433(10) 0.0382(10) 0.0223(8) 0.0083(7) 0.0091(8) 0.0113(8)
C20 0.0227(8) 0.0446(11) 0.0357(10) -0.0094(8) 0.0040(7) -0.0074(7)
C21 0.0370(10) 0.0662(13) 0.0208(9) 0.0068(8) 0.0071(7) -0.0098(9)
C22 0.0182(7) 0.0172(7) 0.0224(7) -0.0054(6) -0.0008(6) -0.0031(5)
C23 0.0371(10) 0.0188(8) 0.0447(11) -0.0093(7) -0.0068(8) 0.0005(7)
C25 0.0248(8) 0.0333(9) 0.0265(8) 0.0116(7) 0.0108(7) 0.0061(7)
C24 0.0391(10) 0.0418(10) 0.0195(8) -0.0095(7) 0.0077(7) -0.0041(8)
C26 0.0236(8) 0.0371(10) 0.0444(11) 0.0130(8) 0.0168(7) 0.0016(7)
C27 0.0423(11) 0.0809(16) 0.0244(10) -0.0001(10) 0.0145(8) 0.0049(11)
C36 0.0176(7) 0.0159(7) 0.0263(8) -0.0045(6) 0.0053(6) -0.0005(5)
C35 0.0168(7) 0.0122(6) 0.0256(8) 0.0003(5) 0.0045(6) 0.0006(5)
C40 0.0182(7) 0.0210(7) 0.0313(8) 0.0046(6) 0.0037(6) 0.0019(6)
C31 0.0294(9) 0.0272(8) 0.0241(8) 0.0008(7) -0.0057(7) 0.0097(7)
C28 0.0197(7) 0.0171(7) 0.0223(8) 0.0016(6) 0.0005(6) 0.0050(5)
C30 0.0262(8) 0.0232(8) 0.0213(8) 0.0042(6) 0.0020(6) 0.0070(6)
C29 0.0170(7) 0.0176(7) 0.0214(7) 0.0021(6) -0.0005(6) 0.0056(5)
C43 0.0382(10) 0.0325(9) 0.0275(9) 0.0017(7) 0.0122(8) 0.0096(7)
C42 0.0216(7) 0.0284(8) 0.0255(8) 0.0025(6) 0.0062(6) 0.0028(6)
C39 0.0155(7) 0.0176(7) 0.0506(11) 0.0002(7) 0.0111(7) 0.0009(6)
C38 0.0210(7) 0.0207(8) 0.0419(10) -0.0110(7) 0.0149(7) -0.0072(6)
C33 0.0196(7) 0.0274(8) 0.0292(9) 0.0025(7) -0.0006(6) 0.0003(6)
C32 0.0224(8) 0.0296(8) 0.0301(9) -0.0013(7) -0.0084(7) 0.0032(7)
C37 0.0245(8) 0.0232(8) 0.0300(9) -0.0101(7) 0.0078(7) -0.0056(6)
C46 0.0464(11) 0.0198(8) 0.0592(13) -0.0037(8) 0.0210(10) 0.0060(8)
C41 0.0256(9) 0.0416(11) 0.0614(13) -0.0265(9) 0.0235(9) -0.0106(8)
C34 0.0419(10) 0.0429(11) 0.0228(9) 0.0016(8) -0.0075(7) 0.0132(8)
C45 0.0324(9) 0.0175(7) 0.0386(10) 0.0005(7) 0.0071(7) 0.0005(6)
C47 0.0535(12) 0.0217(9) 0.0559(13) 0.0098(8) 0.0152(10) 0.0075(8)
C44 0.0236(9) 0.0521(12) 0.0474(11) -0.0036(9) 0.0105(8) -0.0016(8)
C51 0.0534(12) 0.0478(11) 0.0164(8) -0.0016(8) -0.0014(8) 0.0214(9)
C48 0.0198(8) 0.0528(12) 0.0379(10) -0.0325(9) 0.0050(7) -0.0013(8)
C52 0.0611(13) 0.0409(11) 0.0334(10) 0.0100(8) 0.0206(9) 0.0138(10)
C53 0.125(2) 0.0753(18) 0.0193(10) -0.0008(10) 0.0069(12) 0.0390(16)
C50 0.0532(12) 0.0435(12) 0.0628(14) -0.0329(10) 0.0303(11) -0.0241(10)
C49 0.0218(10) 0.123(2) 0.0796(17) -0.0748(17) -0.0057(10) 0.0028(12)
C1 0.0190(7) 0.0173(7) 0.0143(7) -0.0026(5) -0.0039(5) 0.0044(5)

loop_
_atom_type_symbol
_atom_type_description
_atom_type_scat_dispersion_real
_atom_type_scat_dispersion_imag
_atom_type_scat_source
C C 0.0033 0.0016 'International Tables Vol C Tables 4.2.6.8 and 6.1.1.4'
H H 0.0000 0.0000 'International Tables Vol C Tables 4.2.6.8 and 6.1.1.4'
N N 0.0061 0.0033 'International Tables Vol C Tables 4.2.6.8 and 6.1.1.4'
O O 0.0106 0.0060 'International Tables Vol C Tables 4.2.6.8 and 6.1.1.4'
P P 0.1023 0.0942 'International Tables Vol C Tables 4.2.6.8 and 6.1.1.4'
Fe Fe 0.3463 0.8444 'International Tables Vol C Tables 4.2.6.8 and 6.1.1.4'
Ni Ni 0.3393 1.1124 'International Tables Vol C Tables 4.2.6.8 and 6.1.1.4'

loop_
_geom_angle_atom_site_label_1
_geom_angle_atom_site_label_2
_geom_angle_atom_site_label_3
_geom_angle
C1 Ni1 N1 175.54(6)
C1 Ni1 P2 95.02(4)
N1 Ni1 P2 85.99(4)
C1 Ni1 P1 92.74(4)
N1 Ni1 P1 86.76(4)
P2 Ni1 P1 170.004(16)
C1 Ni1 O1 23.97(5)
N1 Ni1 O1 151.62(4)
P2 Ni1 O1 103.58(3)
P1 Ni1 O1 86.01(3)
C1 Ni1 O2 22.52(5)
N1 Ni1 O2 161.86(4)
P2 Ni1 O2 86.11(3)
P1 Ni1 O2 98.83(3)
O1 Ni1 O2 46.48(3)
C1 Ni1 Fe1 0.78(4)
N1 Ni1 Fe1 176.10(4)
P2 Ni1 Fe1 95.386(11)
P1 Ni1 Fe1 92.298(11)
O1 Ni1 Fe1 24.47(2)
O2 Ni1 Fe1 22.03(2)
N2 Fe1 O2 140.35(5)
N2 Fe1 O1 113.84(5)
O2 Fe1 O1 61.13(4)
N2 Fe1 P4 83.74(4)
O2 Fe1 P4 132.78(3)
O1 Fe1 P4 89.67(3)
N2 Fe1 P3 77.28(4)
O2 Fe1 P3 90.92(3)
O1 Fe1 P3 148.30(3)
P4 Fe1 P3 121.685(16)
N2 Fe1 Ni1 132.21(4)
O2 Fe1 Ni1 30.45(3)
O1 Fe1 Ni1 30.71(3)
P4 Fe1 Ni1 113.767(12)
P3 Fe1 Ni1 119.799(11)
C10 P2 C22 104.93(7)
C10 P2 C25 108.51(7)
C22 P2 C25 105.39(7)
C10 P2 Ni1 100.19(5)
C22 P2 Ni1 125.67(5)
C25 P2 Ni1 110.98(5)
C3 P1 C19 108.81(7)
C3 P1 C16 104.51(7)
C19 P1 C16 106.77(7)
C3 P1 Ni1 99.94(5)
C19 P1 Ni1 114.20(5)
C16 P1 Ni1 121.40(5)
C29 P3 C42 105.99(7)
C29 P3 C45 102.94(7)
C42 P3 C45 103.79(7)
C29 P3 Fe1 90.15(5)
C42 P3 Fe1 121.84(5)
C45 P3 Fe1 126.82(6)
C36 P4 C48 103.58(7)
C36 P4 C51 107.07(8)
C48 P4 C51 104.86(9)
C36 P4 Fe1 96.26(5)
C48 P4 Fe1 125.61(6)
C51 P4 Fe1 116.77(6)
C2 N1 C9 122.04(11)
C2 N1 Ni1 119.11(9)
C9 N1 Ni1 118.83(9)
C35 N2 C28 121.44(12)
C35 N2 Fe1 122.40(9)
C28 N2 Fe1 115.23(9)
C1 O2 Fe1 94.03(8)
C1 O2 Ni1 33.50(7)
Fe1 O2 Ni1 127.52(5)
C1 O1 Fe1 88.32(8)
C1 O1 Ni1 36.51(7)
Fe1 O1 Ni1 124.82(4)
N1 C9 C14 125.74(13)
N1 C9 C10 117.22(12)
C14 C9 C10 116.80(12)
C4 C3 C2 121.20(13)
C4 C3 P1 124.80(11)
C2 C3 P1 113.77(10)
C11 C12 C13 116.99(13)
C11 C12 C15 122.27(14)
C13 C12 C15 120.74(14)
C11 C10 C9 120.96(13)
C11 C10 P2 125.86(11)
C9 C10 P2 112.87(10)
C13 C14 C9 121.06(13)
C5 C4 C3 121.84(13)
C7 C6 C5 122.52(13)
C4 C5 C6 116.92(13)
C4 C5 C8 121.59(14)
C6 C5 C8 121.48(13)
C12 C11 C10 121.69(13)
C6 C7 C2 120.86(13)
N1 C2 C3 117.58(12)
N1 C2 C7 125.72(12)
C3 C2 C7 116.49(12)
C17 C16 C18 111.82(14)
C17 C16 P1 108.31(10)
C18 C16 P1 112.22(10)
C21 C19 C20 111.02(14)
C21 C19 P1 108.21(11)
C20 C19 P1 115.16(11)
C14 C13 C12 122.35(14)
C23 C22 C24 111.21(14)
C23 C22 P2 112.63(11)
C24 C22 P2 108.90(10)
C26 C25 C27 111.52(14)
C26 C25 P2 113.06(11)
C27 C25 P2 109.57(13)
C37 C36 C35 120.30(13)
C37 C36 P4 121.38(12)
C35 C36 P4 118.03(10)
N2 C35 C40 124.59(13)
N2 C35 C36 119.40(12)
C40 C35 C36 115.92(13)
C39 C40 C35 121.48(15)
C30 C31 C32 117.83(15)
C30 C31 C34 121.61(16)
C32 C31 C34 120.56(15)
C33 C28 N2 123.88(14)
C33 C28 C29 117.86(14)
N2 C28 C29 118.16(13)
C31 C30 C29 122.01(15)
C30 C29 C28 119.67(14)
C30 C29 P3 124.95(12)
C28 C29 P3 115.38(11)
C43 C42 C44 110.61(14)
C43 C42 P3 112.59(11)
C44 C42 P3 107.65(11)
C38 C39 C40 122.50(14)
C37 C38 C39 116.37(14)
C37 C38 C41 121.42(16)
C39 C38 C41 122.20(15)
C32 C33 C28 120.74(15)
C33 C32 C31 121.73(15)
C38 C37 C36 123.37(15)
C47 C45 C46 110.21(15)
C47 C45 P3 114.70(12)
C46 C45 P3 109.81(11)
C52 C51 C53 109.40(19)
C52 C51 P4 110.79(12)
C53 C51 P4 116.61(15)
C50 C48 C49 110.55(19)
C50 C48 P4 111.15(12)
C49 C48 P4 109.41(13)
O1 C1 O2 116.49(12)
O1 C1 Ni1 119.53(10)
O2 C1 Ni1 123.98(11)

loop_
_geom_bond_atom_site_label_1
_geom_bond_atom_site_label_2
_geom_bond_distance
Ni1 C1 1.8582(14)
Ni1 N1 1.9322(11)
Ni1 P2 2.1563(4)
Ni1 P1 2.1614(4)
Ni1 O1 2.7178(10)
Ni1 O2 2.7916(10)
Ni1 Fe1 4.3690(3)
Fe1 N2 2.0040(12)
Fe1 O2 2.0662(10)
Fe1 O1 2.2045(11)
Fe1 P4 2.4376(5)
Fe1 P3 2.5698(4)
P2 C10 1.8121(14)
P2 C22 1.8355(14)
P2 C25 1.8382(15)
P1 C3 1.8063(14)
P1 C19 1.8408(15)
P1 C16 1.8476(15)
P3 C29 1.8262(15)
P3 C42 1.8538(15)
P3 C45 1.8716(16)
P4 C36 1.8127(15)
P4 C48 1.8474(17)
P4 C51 1.8647(19)
N1 C2 1.3928(17)
N1 C9 1.3961(17)
N2 C35 1.3877(18)
N2 C28 1.4072(19)
O2 C1 1.2892(17)
O1 C1 1.2688(17)
C9 C14 1.4060(19)
C9 C10 1.4144(19)
C3 C4 1.3985(19)
C3 C2 1.4102(19)
C12 C11 1.391(2)
C12 C13 1.396(2)
C12 C15 1.513(2)
C10 C11 1.3957(19)
C14 C13 1.382(2)
C4 C5 1.385(2)
C6 C7 1.3832(19)
C6 C5 1.396(2)
C5 C8 1.5060(19)
C7 C2 1.4151(19)
C16 C17 1.531(2)
C16 C18 1.531(2)
C19 C21 1.518(2)
C19 C20 1.520(2)
C22 C23 1.520(2)
C22 C24 1.526(2)
C25 C26 1.530(2)
C25 C27 1.531(3)
C36 C37 1.396(2)
C36 C35 1.421(2)
C35 C40 1.4186(19)
C40 C39 1.389(2)
C31 C30 1.382(2)
C31 C32 1.390(2)
C31 C34 1.514(2)
C28 C33 1.404(2)
C28 C29 1.414(2)
C30 C29 1.402(2)
C43 C42 1.527(2)
C42 C44 1.534(2)
C39 C38 1.385(2)
C38 C37 1.382(2)
C38 C41 1.509(2)
C33 C32 1.386(2)
C46 C45 1.531(2)
C45 C47 1.530(2)
C51 C52 1.526(3)
C51 C53 1.539(2)
C48 C50 1.522(3)
C48 C49 1.530(3)
